data_4024889
loop_
_publ_author_name
'Ileana I. Rodr\'iguez'
'Abimael D. Rodr\'iguez'
'Hong Zhao'

_publ_section_title
;
Aberrarone: A Gorgonian-Derived Diterpene from Pseudopterogorgia elisabethae
;
_journal_name_full 'Journal of Organic Chemistry'
_journal_page_first 7581
_journal_page_last 7584
_journal_paper_doi 10.1021/jo901578r
_journal_volume 74
_journal_year 2009
_chemical_formula_sum 'C20 H26 O4'
_chemical_formula_weight 330.41
_chemical_name_systematic
; 
 ? 
;
_space_group_IT_number 19
_symmetry_cell_setting orthorhombic
_symmetry_space_group_name_Hall 'P 2ac 2ab'
_symmetry_space_group_name_H-M 'P 21 21 21'
_atom_sites_solution_hydrogens geom
_atom_sites_solution_primary direct
_atom_sites_solution_secondary difmap
_audit_creation_method SHELXL-97
_cell_angle_alpha 90.00
_cell_angle_beta 90.00
_cell_angle_gamma 90.00
_cell_formula_units_Z 4
_cell_length_a 10.375(2)
_cell_length_b 11.449(3)
_cell_length_c 15.153(4)
_cell_measurement_temperature 298(2)
_cell_volume 1799.9(8)
_computing_structure_refinement 'SHELXL-97 (Sheldrick, 1997)'
_computing_structure_solution 'SHELXS-97 (Sheldrick, 1990)'
_diffrn_ambient_temperature 298(2)
_diffrn_measured_fraction_theta_full 0.997
_diffrn_measured_fraction_theta_max 0.997
_diffrn_radiation_monochromator graphite
_diffrn_radiation_source 'fine-focus sealed tube'
_diffrn_radiation_type MoK\a
_diffrn_radiation_wavelength 0.71073
_diffrn_reflns_av_R_equivalents 0.0268
_diffrn_reflns_av_sigmaI/netI 0.0259
_diffrn_reflns_limit_h_max 11
_diffrn_reflns_limit_h_min -11
_diffrn_reflns_limit_k_max 11
_diffrn_reflns_limit_k_min -12
_diffrn_reflns_limit_l_max 16
_diffrn_reflns_limit_l_min -16
_diffrn_reflns_number 8732
_diffrn_reflns_theta_full 23.29
_diffrn_reflns_theta_max 23.29
_diffrn_reflns_theta_min 2.23
_exptl_absorpt_coefficient_mu 0.084
_exptl_absorpt_correction_type none
_exptl_crystal_density_diffrn 1.219
_exptl_crystal_density_method 'not measured'
_exptl_crystal_F_000 712
_refine_diff_density_max 0.084
_refine_diff_density_min -0.096
_refine_diff_density_rms 0.022
_refine_ls_abs_structure_details 'Flack H D (1983), Acta Cryst. A39, 876-881'
_refine_ls_abs_structure_Flack -0.3(13)
_refine_ls_extinction_method none
_refine_ls_goodness_of_fit_ref 1.046
_refine_ls_hydrogen_treatment mixed
_refine_ls_matrix_type full
_refine_ls_number_parameters 217
_refine_ls_number_reflns 2594
_refine_ls_number_restraints 0
_refine_ls_restrained_S_all 1.046
_refine_ls_R_factor_all 0.0468
_refine_ls_R_factor_gt 0.0344
_refine_ls_shift/su_max 0.000
_refine_ls_shift/su_mean 0.000
_refine_ls_structure_factor_coef Fsqd
_refine_ls_weighting_details 'calc w=1/[\s^2^(Fo^2^)+(0.0506P)^2^+0.0000P] where P=(Fo^2^+2Fc^2^)/3'
_refine_ls_weighting_scheme calc
_refine_ls_wR_factor_gt 0.0802
_refine_ls_wR_factor_ref 0.0849
_reflns_number_gt 2120
_reflns_number_total 2594
_reflns_threshold_expression >2sigma(I)
_cod_data_source_file jo901578r_si_002.cif
_cod_data_source_block ar072
_cod_depositor_comments
;
The following automatic conversions were performed:
'_symmetry_cell_setting' value 'Orthorhombic' changed to 'orthorhombic'
according to '/home/saulius/struct/CIF-dictionaries/cif_core.dic'
dictionary named 'cif_core.dic' version 2.4.1 from 2010-06-29.

Automatic conversion script
Id: cif_fix_enum 1527 2010-12-29 10:47:43Z saulius 
;
_cod_original_sg_symbol_H-M P2(1)2(1)2(1)
_cod_database_code 4024889

loop_
_symmetry_equiv_pos_as_xyz
'x, y, z'
'-x+1/2, -y, z+1/2'
'-x, y+1/2, -z+1/2'
'x+1/2, -y+1/2, -z'

loop_
_atom_site_label
_atom_site_type_symbol
_atom_site_fract_x
_atom_site_fract_y
_atom_site_fract_z
_atom_site_U_iso_or_equiv
_atom_site_adp_type
_atom_site_occupancy
_atom_site_symmetry_multiplicity
_atom_site_calc_flag
_atom_site_refinement_flags
_atom_site_disorder_assembly
_atom_site_disorder_group
C1 C 0.05746(17) 0.98879(16) 0.62312(11) 0.0476(5) Uani 1 1 d . . .
C2 C 0.0911(2) 1.09667(17) 0.57001(13) 0.0568(5) Uani 1 1 d . . .
C3 C -0.0116(2) 1.16347(19) 0.52160(14) 0.0675(6) Uani 1 1 d . . .
H3A H -0.0093 1.2440 0.5435 0.081 Uiso 1 1 calc R . .
C4 C -0.1471(2) 1.1162(2) 0.53897(16) 0.0824(7) Uani 1 1 d . . .
H4A H -0.2105 1.1737 0.5210 0.099 Uiso 1 1 calc R . .
H4B H -0.1608 1.0460 0.5044 0.099 Uiso 1 1 calc R . .
C5 C -0.1642(2) 1.0888(2) 0.63530(16) 0.0790(7) Uani 1 1 d . . .
H5A H -0.2541 1.0714 0.6470 0.095 Uiso 1 1 calc R . .
H5B H -0.1403 1.1565 0.6702 0.095 Uiso 1 1 calc R . .
C6 C -0.08146(18) 0.98505(18) 0.66224(13) 0.0566(5) Uani 1 1 d . . .
H6A H -0.1235 0.9141 0.6403 0.068 Uiso 1 1 calc R . .
C7 C -0.06079(19) 0.9705(2) 0.76144(13) 0.0654(6) Uani 1 1 d . . .
H7A H -0.0487 1.0483 0.7871 0.078 Uiso 1 1 calc R . .
C8 C 0.0666(2) 0.9057(2) 0.76734(13) 0.0640(6) Uani 1 1 d . . .
H8A H 0.0553 0.8237 0.7535 0.077 Uiso 1 1 calc R . .
H8B H 0.1032 0.9125 0.8260 0.077 Uiso 1 1 calc R . .
C9 C 0.15248(17) 0.96491(18) 0.69936(11) 0.0485(5) Uani 1 1 d . . .
H9A H 0.1866 1.0385 0.7228 0.058 Uiso 1 1 calc R . .
C10 C 0.26308(17) 0.88715(18) 0.66496(12) 0.0505(5) Uani 1 1 d . . .
H10A H 0.2714 0.8204 0.7051 0.061 Uiso 1 1 calc R . .
C11 C 0.40001(19) 0.94226(17) 0.65293(13) 0.0557(5) Uani 1 1 d . . .
C19 C 0.4279(2) 1.0477(2) 0.71120(16) 0.0777(7) Uani 1 1 d . . .
H19A H 0.5134 1.0757 0.6995 0.117 Uiso 1 1 calc R . .
H19B H 0.4212 1.0254 0.7721 0.117 Uiso 1 1 calc R . .
H19C H 0.3667 1.1083 0.6987 0.117 Uiso 1 1 calc R . .
C18 C 0.50142(19) 0.8468(2) 0.66958(16) 0.0767(7) Uani 1 1 d . . .
H18A H 0.5861 0.8791 0.6624 0.115 Uiso 1 1 calc R . .
H18B H 0.4893 0.7842 0.6282 0.115 Uiso 1 1 calc R . .
H18C H 0.4921 0.8173 0.7286 0.115 Uiso 1 1 calc R . .
C15 C 0.08426(19) 0.88858(17) 0.55904(13) 0.0566(5) Uani 1 1 d . . .
C14 C 0.21905(18) 0.83978(17) 0.57352(12) 0.0513(5) Uani 1 1 d . . .
C13 C 0.3091(2) 0.89598(19) 0.50640(15) 0.0633(6) Uani 1 1 d . . .
C12 C 0.4106(2) 0.96809(18) 0.55644(14) 0.0629(6) Uani 1 1 d . . .
C16 C 0.0191(3) 1.1675(3) 0.42335(17) 0.1050(9) Uani 1 1 d . . .
H16A H 0.1046 1.1975 0.4149 0.158 Uiso 1 1 calc R . .
H16B H -0.0418 1.2174 0.3940 0.158 Uiso 1 1 calc R . .
H16C H 0.0137 1.0902 0.3991 0.158 Uiso 1 1 calc R . .
C17 C -0.1724(2) 0.9119(3) 0.80922(18) 0.0987(9) Uani 1 1 d . . .
H17A H -0.1527 0.9058 0.8709 0.148 Uiso 1 1 calc R . .
H17B H -0.1858 0.8353 0.7852 0.148 Uiso 1 1 calc R . .
H17C H -0.2491 0.9577 0.8016 0.148 Uiso 1 1 calc R . .
C20 C 0.2175(2) 0.70689(18) 0.56152(16) 0.0732(6) Uani 1 1 d . . .
H20A H 0.1888 0.6883 0.5029 0.110 Uiso 1 1 calc R . .
H20B H 0.1598 0.6726 0.6038 0.110 Uiso 1 1 calc R . .
H20C H 0.3027 0.6765 0.5703 0.110 Uiso 1 1 calc R . .
O1 O 0.20429(15) 1.12473(15) 0.56411(11) 0.0826(5) Uani 1 1 d . . .
O2 O 0.30423(18) 0.88438(19) 0.42805(11) 0.1035(6) Uani 1 1 d . . .
O3 O 0.48888(16) 1.02903(17) 0.51964(11) 0.0942(6) Uani 1 1 d . . .
O4 O 0.01014(15) 0.85244(15) 0.50487(12) 0.0932(6) Uani 1 1 d . . .

loop_
_atom_site_aniso_label
_atom_site_aniso_U_11
_atom_site_aniso_U_22
_atom_site_aniso_U_33
_atom_site_aniso_U_23
_atom_site_aniso_U_13
_atom_site_aniso_U_12
C1 0.0503(11) 0.0460(11) 0.0463(10) -0.0027(9) -0.0022(8) 0.0003(9)
C2 0.0610(14) 0.0557(12) 0.0537(12) -0.0039(10) -0.0032(10) -0.0003(11)
C3 0.0805(16) 0.0528(13) 0.0694(15) 0.0047(11) -0.0122(12) 0.0102(12)
C4 0.0722(16) 0.0795(18) 0.0954(19) 0.0053(14) -0.0201(13) 0.0190(14)
C5 0.0597(13) 0.0798(18) 0.0974(19) 0.0016(15) 0.0005(13) 0.0166(13)
C6 0.0471(11) 0.0554(13) 0.0674(13) -0.0051(11) -0.0001(10) -0.0037(10)
C7 0.0555(13) 0.0762(15) 0.0646(13) -0.0047(11) 0.0108(10) -0.0008(11)
C8 0.0635(13) 0.0761(15) 0.0523(12) 0.0061(11) 0.0042(10) 0.0011(12)
C9 0.0494(10) 0.0521(12) 0.0441(11) -0.0010(9) -0.0016(9) -0.0007(9)
C10 0.0516(11) 0.0512(12) 0.0486(11) 0.0034(9) 0.0009(9) 0.0031(10)
C11 0.0464(11) 0.0619(13) 0.0588(12) -0.0039(10) -0.0049(10) 0.0015(10)
C19 0.0556(13) 0.0857(17) 0.0918(17) -0.0204(14) -0.0048(13) -0.0097(13)
C18 0.0554(13) 0.0964(19) 0.0784(16) -0.0105(13) -0.0097(11) 0.0129(13)
C15 0.0532(12) 0.0572(12) 0.0594(13) -0.0093(11) -0.0050(11) -0.0029(11)
C14 0.0507(11) 0.0492(12) 0.0542(12) -0.0065(10) 0.0043(10) -0.0003(9)
C13 0.0640(13) 0.0757(16) 0.0502(13) 0.0020(12) 0.0017(10) 0.0012(12)
C12 0.0496(11) 0.0666(13) 0.0725(14) 0.0088(12) 0.0098(11) -0.0027(12)
C16 0.123(2) 0.126(2) 0.0657(16) 0.0233(15) -0.0164(16) 0.011(2)
C17 0.0700(15) 0.136(2) 0.0904(19) 0.0165(16) 0.0244(14) -0.0024(17)
C20 0.0671(14) 0.0562(14) 0.0963(17) -0.0159(12) 0.0133(13) -0.0003(11)
O1 0.0668(11) 0.0848(11) 0.0961(12) 0.0355(9) -0.0015(9) -0.0100(9)
O2 0.1071(14) 0.1483(18) 0.0550(11) -0.0036(10) 0.0084(9) -0.0243(13)
O3 0.0723(11) 0.1085(14) 0.1018(13) 0.0126(11) 0.0181(10) -0.0229(10)
O4 0.0736(10) 0.1018(13) 0.1043(13) -0.0511(11) -0.0308(10) 0.0133(9)

loop_
_atom_type_symbol
_atom_type_description
_atom_type_scat_dispersion_real
_atom_type_scat_dispersion_imag
_atom_type_scat_source
C C 0.0033 0.0016 'International Tables Vol C Tables 4.2.6.8 and 6.1.1.4'
H H 0.0000 0.0000 'International Tables Vol C Tables 4.2.6.8 and 6.1.1.4'
O O 0.0106 0.0060 'International Tables Vol C Tables 4.2.6.8 and 6.1.1.4'

loop_
_geom_angle_atom_site_label_1
_geom_angle_atom_site_label_2
_geom_angle_atom_site_label_3
_geom_angle
_geom_angle_site_symmetry_1
_geom_angle_site_symmetry_3
_geom_angle_publ_flag
C2 C1 C15 103.44(14) . . ?
C2 C1 C9 113.25(16) . . ?
C15 C1 C9 103.08(15) . . ?
C2 C1 C6 115.96(16) . . ?
C15 C1 C6 112.90(15) . . ?
C9 C1 C6 107.52(14) . . ?
O1 C2 C3 120.82(19) . . ?
O1 C2 C1 118.39(18) . . ?
C3 C2 C1 120.70(18) . . ?
C2 C3 C16 110.2(2) . . ?
C2 C3 C4 112.82(18) . . ?
C16 C3 C4 111.8(2) . . ?
C2 C3 H3A 107.3 . . ?
C16 C3 H3A 107.3 . . ?
C4 C3 H3A 107.3 . . ?
C5 C4 C3 110.4(2) . . ?
C5 C4 H4A 109.6 . . ?
C3 C4 H4A 109.6 . . ?
C5 C4 H4B 109.6 . . ?
C3 C4 H4B 109.6 . . ?
H4A C4 H4B 108.1 . . ?
C4 C5 C6 110.91(19) . . ?
C4 C5 H5A 109.5 . . ?
C6 C5 H5A 109.5 . . ?
C4 C5 H5B 109.5 . . ?
C6 C5 H5B 109.5 . . ?
H5A C5 H5B 108.0 . . ?
C5 C6 C7 115.35(18) . . ?
C5 C6 C1 113.45(17) . . ?
C7 C6 C1 104.32(15) . . ?
C5 C6 H6A 107.8 . . ?
C7 C6 H6A 107.8 . . ?
C1 C6 H6A 107.8 . . ?
C17 C7 C8 114.8(2) . . ?
C17 C7 C6 114.16(19) . . ?
C8 C7 C6 103.50(16) . . ?
C17 C7 H7A 108.0 . . ?
C8 C7 H7A 108.0 . . ?
C6 C7 H7A 108.0 . . ?
C7 C8 C9 104.61(16) . . ?
C7 C8 H8A 110.8 . . ?
C9 C8 H8A 110.8 . . ?
C7 C8 H8B 110.8 . . ?
C9 C8 H8B 110.8 . . ?
H8A C8 H8B 108.9 . . ?
C8 C9 C10 114.04(16) . . ?
C8 C9 C1 102.22(15) . . ?
C10 C9 C1 108.94(14) . . ?
C8 C9 H9A 110.4 . . ?
C10 C9 H9A 110.4 . . ?
C1 C9 H9A 110.4 . . ?
C9 C10 C14 106.46(14) . . ?
C9 C10 C11 118.81(17) . . ?
C14 C10 C11 107.65(15) . . ?
C9 C10 H10A 107.8 . . ?
C14 C10 H10A 107.8 . . ?
C11 C10 H10A 107.8 . . ?
C12 C11 C19 113.33(18) . . ?
C12 C11 C18 104.50(17) . . ?
C19 C11 C18 109.76(17) . . ?
C12 C11 C10 105.10(15) . . ?
C19 C11 C10 115.11(17) . . ?
C18 C11 C10 108.37(17) . . ?
C11 C19 H19A 109.5 . . ?
C11 C19 H19B 109.5 . . ?
H19A C19 H19B 109.5 . . ?
C11 C19 H19C 109.5 . . ?
H19A C19 H19C 109.5 . . ?
H19B C19 H19C 109.5 . . ?
C11 C18 H18A 109.5 . . ?
C11 C18 H18B 109.5 . . ?
H18A C18 H18B 109.5 . . ?
C11 C18 H18C 109.5 . . ?
H18A C18 H18C 109.5 . . ?
H18B C18 H18C 109.5 . . ?
O4 C15 C14 124.17(18) . . ?
O4 C15 C1 125.27(18) . . ?
C14 C15 C1 110.56(16) . . ?
C15 C14 C13 108.21(17) . . ?
C15 C14 C20 109.72(16) . . ?
C13 C14 C20 110.29(17) . . ?
C15 C14 C10 105.67(15) . . ?
C13 C14 C10 105.48(16) . . ?
C20 C14 C10 117.05(18) . . ?
O2 C13 C14 126.1(2) . . ?
O2 C13 C12 125.3(2) . . ?
C14 C13 C12 108.52(17) . . ?
O3 C12 C11 128.0(2) . . ?
O3 C12 C13 122.9(2) . . ?
C11 C12 C13 108.98(17) . . ?
C3 C16 H16A 109.5 . . ?
C3 C16 H16B 109.5 . . ?
H16A C16 H16B 109.5 . . ?
C3 C16 H16C 109.5 . . ?
H16A C16 H16C 109.5 . . ?
H16B C16 H16C 109.5 . . ?
C7 C17 H17A 109.5 . . ?
C7 C17 H17B 109.5 . . ?
H17A C17 H17B 109.5 . . ?
C7 C17 H17C 109.5 . . ?
H17A C17 H17C 109.5 . . ?
H17B C17 H17C 109.5 . . ?
C14 C20 H20A 109.5 . . ?
C14 C20 H20B 109.5 . . ?
H20A C20 H20B 109.5 . . ?
C14 C20 H20C 109.5 . . ?
H20A C20 H20C 109.5 . . ?
H20B C20 H20C 109.5 . . ?

loop_
_geom_bond_atom_site_label_1
_geom_bond_atom_site_label_2
_geom_bond_distance
_geom_bond_site_symmetry_2
_geom_bond_publ_flag
C1 C2 1.515(3) . ?
C1 C15 1.529(3) . ?
C1 C9 1.543(2) . ?
C1 C6 1.559(3) . ?
C2 O1 1.220(2) . ?
C2 C3 1.503(3) . ?
C3 C16 1.523(3) . ?
C3 C4 1.530(3) . ?
C3 H3A 0.9800 . ?
C4 C5 1.503(3) . ?
C4 H4A 0.9700 . ?
C4 H4B 0.9700 . ?
C5 C6 1.522(3) . ?
C5 H5A 0.9700 . ?
C5 H5B 0.9700 . ?
C6 C7 1.527(3) . ?
C6 H6A 0.9800 . ?
C7 C17 1.522(3) . ?
C7 C8 1.518(3) . ?
C7 H7A 0.9800 . ?
C8 C9 1.521(3) . ?
C8 H8A 0.9700 . ?
C8 H8B 0.9700 . ?
C9 C10 1.543(3) . ?
C9 H9A 0.9800 . ?
C10 C14 1.557(3) . ?
C10 C11 1.565(3) . ?
C10 H10A 0.9800 . ?
C11 C12 1.496(3) . ?
C11 C19 1.523(3) . ?
C11 C18 1.538(3) . ?
C19 H19A 0.9600 . ?
C19 H19B 0.9600 . ?
C19 H19C 0.9600 . ?
C18 H18A 0.9600 . ?
C18 H18B 0.9600 . ?
C18 H18C 0.9600 . ?
C15 O4 1.198(2) . ?
C15 C14 1.522(3) . ?
C14 C13 1.524(3) . ?
C14 C20 1.532(3) . ?
C13 O2 1.196(2) . ?
C13 C12 1.538(3) . ?
C12 O3 1.207(2) . ?
C16 H16A 0.9600 . ?
C16 H16B 0.9600 . ?
C16 H16C 0.9600 . ?
C17 H17A 0.9600 . ?
C17 H17B 0.9600 . ?
C17 H17C 0.9600 . ?
C20 H20A 0.9600 . ?
C20 H20B 0.9600 . ?
C20 H20C 0.9600 . ?

loop_
_cod_related_entry_id
_cod_related_entry_database
_cod_related_entry_code
1 ChemSpider 27024275
